data_4101055
_journal_name_full 'Journal of the American Chemical Society'
_journal_year 2006
_chemical_formula_moiety 'C23 H14 N2 O2'
_chemical_formula_sum 'C23 H14 N2 O2'
_chemical_formula_weight 350.36
_space_group_IT_number 14
_symmetry_cell_setting monoclinic
_symmetry_space_group_name_Hall '-P 2yn'
_symmetry_space_group_name_H-M 'P 1 21/n 1'
_cell_angle_alpha 90.00
_cell_angle_beta 92.128(3)
_cell_angle_gamma 90.00
_cell_formula_units_Z 4
_cell_length_a 9.5369(8)
_cell_length_b 9.6309(8)
_cell_length_c 18.0131(16)
_cell_measurement_temperature 100(2)
_cell_volume 1653.3(2)
_diffrn_ambient_temperature 100(2)
_exptl_crystal_density_diffrn 1.408
_cod_depositor_comments
;
The following automatic conversions were performed:
'_symmetry_cell_setting' value 'Monoclinic' changed to 'monoclinic'
according to '/home/saulius/struct/CIF-dictionaries/cif_core.dic'
dictionary named 'cif_core.dic' version 2.4.1 from 2010-06-29.

Automatic conversion script
Id: cif_fix_enum 1527 2010-12-29 10:47:43Z saulius 
;
_cod_original_sg_symbol_H-M 'P 21/n'
_cod_database_code 4101055

loop_
_symmetry_equiv_pos_as_xyz
'x, y, z'
'-x+1/2, y+1/2, -z+1/2'
'-x, -y, -z'
'x-1/2, -y-1/2, z-1/2'

loop_
_atom_site_label
_atom_site_type_symbol
_atom_site_fract_x
_atom_site_fract_y
_atom_site_fract_z
_atom_site_U_iso_or_equiv
_atom_site_adp_type
_atom_site_occupancy
_atom_site_symmetry_multiplicity
_atom_site_calc_flag
_atom_site_refinement_flags
_atom_site_disorder_assembly
_atom_site_disorder_group
C1 C 0.3701(2) 0.9793(2) 0.08979(13) 0.0253(5) Uani 1 1 d . . .
H1 H 0.3514 0.9489 0.0402 0.030 Uiso 1 1 calc R . .
C2 C 0.2692(2) 0.9492(2) 0.14258(12) 0.0224(5) Uani 1 1 d . . .
C3 C 0.1451(2) 0.8631(2) 0.12196(11) 0.0232(5) Uani 1 1 d . . .
C4 C 0.1670(2) 0.7323(2) 0.09032(12) 0.0263(5) Uani 1 1 d . . .
H4 H 0.2602 0.7008 0.0838 0.032 Uiso 1 1 calc R . .
C5 C 0.0553(2) 0.6483(2) 0.06843(13) 0.0293(5) Uani 1 1 d . . .
H5 H 0.073(2) 0.559(3) 0.0452(14) 0.035 Uiso 1 1 d . . .
C6 C -0.0810(2) 0.6927(2) 0.07741(12) 0.0290(5) Uani 1 1 d . . .
H6 H -0.158(3) 0.634(3) 0.0643(14) 0.035 Uiso 1 1 d . . .
C7 C -0.1046(2) 0.8233(2) 0.10773(12) 0.0272(5) Uani 1 1 d . . .
H7 H -0.1981 0.8547 0.1128 0.033 Uiso 1 1 calc R . .
C8 C 0.0069(2) 0.9087(2) 0.13069(11) 0.0224(5) Uani 1 1 d . . .
C9 C -0.0284(2) 1.0496(2) 0.16060(12) 0.0230(5) Uani 1 1 d . . .
C10 C -0.1012(2) 1.1419(2) 0.11333(13) 0.0250(5) Uani 1 1 d . . .
H10 H -0.1148 1.1194 0.0622 0.030 Uiso 1 1 calc R . .
C11 C -0.1539(2) 1.2658(2) 0.13999(14) 0.0269(5) Uani 1 1 d . . .
H11 H -0.204(3) 1.326(3) 0.1050(14) 0.032 Uiso 1 1 d . . .
C12 C -0.1383(2) 1.2974(2) 0.21488(13) 0.0260(5) Uani 1 1 d . . .
H12 H -0.178(2) 1.386(2) 0.2353(13) 0.031 Uiso 1 1 d . . .
C13 C -0.0631(2) 1.2086(2) 0.26228(13) 0.0241(5) Uani 1 1 d . . .
H13 H -0.0504 1.2316 0.3134 0.029 Uiso 1 1 calc R . .
C14 C -0.0060(2) 1.0857(2) 0.23542(12) 0.0217(5) Uani 1 1 d . . .
C15 C 0.0730(2) 0.9934(2) 0.28930(12) 0.0209(5) Uani 1 1 d . . .
C16 C 0.0096(2) 0.9564(2) 0.35478(12) 0.0227(5) Uani 1 1 d . . .
H16 H -0.0835 0.9857 0.3633 0.027 Uiso 1 1 calc R . .
C17 C 0.0821(2) 0.8771(2) 0.40742(12) 0.0233(5) Uani 1 1 d . . .
C18 C 0.2171(2) 0.8306(2) 0.39797(12) 0.0234(5) Uani 1 1 d . . .
H18 H 0.2642 0.7741 0.4342 0.028 Uiso 1 1 calc R . .
C19 C 0.2805(2) 0.8692(2) 0.33392(12) 0.0222(5) Uani 1 1 d . . .
H19 H 0.3739 0.8397 0.3264 0.027 Uiso 1 1 calc R . .
C20 C 0.2122(2) 0.9505(2) 0.27948(12) 0.0208(5) Uani 1 1 d . . .
C21 C 0.2979(2) 0.9936(2) 0.21552(11) 0.0206(5) Uani 1 1 d . . .
C22 C 0.4215(2) 1.0675(2) 0.23062(13) 0.0236(5) Uani 1 1 d . . .
H22 H 0.4428 1.1010 0.2793 0.028 Uiso 1 1 calc R . .
C23 C 0.5128(2) 1.0914(2) 0.17403(13) 0.0266(5) Uani 1 1 d . . .
H23 H 0.601(3) 1.139(2) 0.1837(13) 0.032 Uiso 1 1 d . . .
N1 N 0.48981(18) 1.04720(19) 0.10394(11) 0.0283(5) Uani 1 1 d . . .
N2 N 0.01339(19) 0.84245(19) 0.47685(10) 0.0272(4) Uani 1 1 d . . .
O1 O 0.08080(17) 0.77966(17) 0.52560(9) 0.0348(4) Uani 1 1 d . . .
O2 O -0.10881(15) 0.88156(17) 0.48299(8) 0.0321(4) Uani 1 1 d . . .

loop_
_atom_site_aniso_label
_atom_site_aniso_U_11
_atom_site_aniso_U_22
_atom_site_aniso_U_33
_atom_site_aniso_U_23
_atom_site_aniso_U_13
_atom_site_aniso_U_12
C1 0.0254(11) 0.0271(11) 0.0235(12) 0.0017(9) 0.0043(9) 0.0044(9)
C2 0.0207(10) 0.0224(11) 0.0242(12) 0.0024(9) 0.0005(9) 0.0048(8)
C3 0.0257(11) 0.0295(11) 0.0145(11) 0.0024(9) 0.0024(9) 0.0012(9)
C4 0.0291(11) 0.0304(12) 0.0197(12) -0.0011(9) 0.0024(9) 0.0066(9)
C5 0.0374(13) 0.0269(12) 0.0233(12) -0.0028(10) -0.0024(10) 0.0037(10)
C6 0.0328(12) 0.0301(12) 0.0237(12) -0.0012(10) -0.0057(10) -0.0046(10)
C7 0.0240(11) 0.0337(12) 0.0240(12) 0.0004(10) 0.0009(9) 0.0007(10)
C8 0.0225(10) 0.0291(11) 0.0157(11) 0.0011(9) 0.0006(9) 0.0007(9)
C9 0.0150(10) 0.0277(11) 0.0265(13) 0.0000(9) 0.0043(9) -0.0011(8)
C10 0.0176(10) 0.0323(12) 0.0249(12) 0.0004(10) -0.0005(9) -0.0012(9)
C11 0.0157(10) 0.0291(12) 0.0355(14) 0.0043(10) -0.0029(10) -0.0003(9)
C12 0.0162(10) 0.0238(11) 0.0381(14) -0.0036(10) 0.0017(10) -0.0013(9)
C13 0.0160(10) 0.0288(11) 0.0277(12) -0.0034(10) 0.0042(9) -0.0023(9)
C14 0.0150(9) 0.0258(11) 0.0244(12) -0.0011(9) 0.0016(9) -0.0031(8)
C15 0.0204(10) 0.0209(10) 0.0212(12) -0.0037(9) -0.0004(9) -0.0025(8)
C16 0.0192(10) 0.0237(11) 0.0252(12) -0.0064(9) 0.0022(9) -0.0029(8)
C17 0.0282(11) 0.0237(11) 0.0179(12) -0.0027(9) 0.0015(9) -0.0087(9)
C18 0.0228(10) 0.0224(11) 0.0247(12) 0.0004(9) -0.0015(9) -0.0021(9)
C19 0.0184(10) 0.0241(11) 0.0242(12) -0.0037(9) 0.0014(9) -0.0009(9)
C20 0.0216(10) 0.0202(11) 0.0205(11) -0.0030(8) -0.0007(9) -0.0030(8)
C21 0.0198(10) 0.0205(10) 0.0216(12) 0.0009(9) 0.0012(9) 0.0040(8)
C22 0.0210(10) 0.0237(11) 0.0262(12) 0.0020(9) 0.0003(9) 0.0032(9)
C23 0.0219(11) 0.0263(12) 0.0317(13) 0.0056(10) 0.0024(10) 0.0007(9)
N1 0.0247(10) 0.0302(10) 0.0305(11) 0.0053(8) 0.0053(8) 0.0011(8)
N2 0.0254(9) 0.0303(10) 0.0261(11) -0.0024(8) 0.0032(8) -0.0073(8)
O1 0.0383(9) 0.0411(10) 0.0250(9) 0.0052(8) 0.0020(8) -0.0039(8)
O2 0.0223(8) 0.0449(10) 0.0296(10) -0.0058(7) 0.0079(7) -0.0086(7)

loop_
_geom_bond_atom_site_label_1
_geom_bond_atom_site_label_2
_geom_bond_distance
_geom_bond_site_symmetry_2
_geom_bond_publ_flag
C1 N1 1.332(3) . ?
C1 C2 1.408(3) . ?
C1 H1 0.9500 . ?
C2 C21 1.399(3) . ?
C2 C3 1.481(3) . ?
C3 C4 1.402(3) . ?
C3 C8 1.404(3) . ?
C4 C5 1.384(3) . ?
C4 H4 0.9500 . ?
C5 C6 1.383(3) . ?
C5 H5 0.98(2) . ?
C6 C7 1.393(3) . ?
C6 H6 0.95(3) . ?
C7 C8 1.394(3) . ?
C7 H7 0.9500 . ?
C8 C9 1.503(3) . ?
C9 C10 1.397(3) . ?
C9 C14 1.400(3) . ?
C10 C11 1.388(3) . ?
C10 H10 0.9500 . ?
C11 C12 1.386(3) . ?
C11 H11 0.97(3) . ?
C12 C13 1.390(3) . ?
C12 H12 1.00(2) . ?
C13 C14 1.397(3) . ?
C13 H13 0.9500 . ?
C14 C15 1.498(3) . ?
C15 C16 1.392(3) . ?
C15 C20 1.408(3) . ?
C16 C17 1.383(3) . ?
C16 H16 0.9500 . ?
C17 C18 1.379(3) . ?
C17 N2 1.472(3) . ?
C18 C19 1.374(3) . ?
C18 H18 0.9500 . ?
C19 C20 1.397(3) . ?
C19 H19 0.9500 . ?
C20 C21 1.496(3) . ?
C21 C22 1.394(3) . ?
C22 C23 1.385(3) . ?
C22 H22 0.9500 . ?
C23 N1 1.343(3) . ?
C23 H23 0.97(2) . ?
N2 O1 1.228(2) . ?
N2 O2 1.234(2) . ?

loop_
_cod_related_entry_id
_cod_related_entry_database
_cod_related_entry_code
1 ChemSpider 21183900
